data_4123561
loop_
_publ_author_name
'Yao, Shu A.'
'Martin-Diaconescu, Vlad'
'Infante, Ivan'
'Lancaster, Kyle M.'
'G\"otz, Andreas W'
'DeBeer, Serena'
'Berry, John F.'

_publ_section_title
;
 Electronic Structure of Ni2E2 Complexes (E = S, Se, Te) and a Global
 Analysis of M2E2 Compounds: A Case for Quantized E2(n-) Oxidation Levels
 with n = 2, 3, or 4.
;
_journal_issue 15
_journal_name_full 'Journal of the American Chemical Society'
_journal_page_first 4993
_journal_page_last 5011
_journal_paper_doi 10.1021/ja511607j
_journal_volume 137
_journal_year 2015
_chemical_formula_moiety 'C54 H88 Co Ni2 Se2'
_chemical_formula_sum 'C54 H88 Co Ni2 Se2'
_chemical_formula_weight 1071.51
_chemical_name_systematic
; 

 ? 

;
_space_group_IT_number 14
_symmetry_cell_setting monoclinic
_symmetry_Int_Tables_number 14
_symmetry_space_group_name_Hall '-P 2ybc'
_symmetry_space_group_name_H-M 'P 1 21/c 1'
_atom_sites_solution_hydrogens geom
_atom_sites_solution_primary direct
_atom_sites_solution_secondary difmap
_cell_angle_alpha 90.00
_cell_angle_beta 100.3970(10)
_cell_angle_gamma 90.00
_cell_formula_units_Z 4
_cell_length_a 21.2558(5)
_cell_length_b 11.8529(3)
_cell_length_c 21.0283(5)
_cell_measurement_reflns_used 999
_cell_measurement_temperature 100(2)
_cell_measurement_theta_max 29.61
_cell_measurement_theta_min 2.28
_cell_volume 5210.9(2)
_computing_cell_refinement 'SAINT Ver. 7.24A (Bruker-AXS, 2007)'
_computing_data_collection 'APEX2 Ver. 2.1-4 (Bruker-AXS, 2009)'
_computing_data_reduction 'SAINT Ver. 7.24A'
_computing_molecular_graphics SHELXTL
_computing_publication_material SHELXTL
_computing_structure_refinement 'SHELXTL, OLEX2 (Dolomanov et al., 2009)'
_computing_structure_solution 'SHELXTL (Sheldrick, 2008)'
_diffrn_ambient_temperature 100(2)
_diffrn_measured_fraction_theta_full 0.994
_diffrn_measured_fraction_theta_max 0.994
_diffrn_measurement_device_type 'Bruker SMART APEX2 area detector'
_diffrn_measurement_method '0.60\% \w and 0.6\% \f scans'
_diffrn_radiation_monochromator 'mirror optics'
_diffrn_radiation_type 'Mo K\a'
_diffrn_radiation_wavelength 0.71073
_diffrn_reflns_av_R_equivalents 0.0251
_diffrn_reflns_av_sigmaI/netI 0.0135
_diffrn_reflns_limit_h_max 29
_diffrn_reflns_limit_h_min -29
_diffrn_reflns_limit_k_max 16
_diffrn_reflns_limit_k_min -16
_diffrn_reflns_limit_l_max 29
_diffrn_reflns_limit_l_min -29
_diffrn_reflns_number 122347
_diffrn_reflns_theta_full 25.00
_diffrn_reflns_theta_max 29.61
_diffrn_reflns_theta_min 2.28
_diffrn_source 'microfocus sealed X-ray tube'
_diffrn_source_type 'Incoatec I\ms'
_exptl_absorpt_coefficient_mu 2.460
_exptl_absorpt_correction_T_max 0.5585
_exptl_absorpt_correction_T_min 0.3968
_exptl_absorpt_correction_type analytical
_exptl_absorpt_process_details
;

SADABS  (Bruker-AXS, 2007)

;
_exptl_crystal_colour black
_exptl_crystal_density_diffrn 1.366
_exptl_crystal_density_method 'not measured'
_exptl_crystal_description block
_exptl_crystal_F_000 2252
_exptl_crystal_size_max 0.46
_exptl_crystal_size_mid 0.43
_exptl_crystal_size_min 0.27
_refine_diff_density_max 0.401
_refine_diff_density_min -0.236
_refine_diff_density_rms 0.048
_refine_ls_extinction_method none
_refine_ls_goodness_of_fit_ref 1.013
_refine_ls_hydrogen_treatment constr
_refine_ls_matrix_type full
_refine_ls_number_parameters 558
_refine_ls_number_reflns 14581
_refine_ls_number_restraints 0
_refine_ls_restrained_S_all 1.013
_refine_ls_R_factor_all 0.0227
_refine_ls_R_factor_gt 0.0186
_refine_ls_shift/su_max 0.004
_refine_ls_shift/su_mean 0.000
_refine_ls_structure_factor_coef Fsqd
_refine_ls_weighting_details 'calc w=1/[\s^2^(Fo^2^)+(0.0235P)^2^+2.0700P] where P=(Fo^2^+2Fc^2^)/3'
_refine_ls_weighting_scheme calc
_refine_ls_wR_factor_gt 0.0464
_refine_ls_wR_factor_ref 0.0482
_reflns_number_gt 13140
_reflns_number_total 14581
_reflns_threshold_expression I>2\s(I)
_cod_data_source_file ja511607j_si_001.cif
_cod_data_source_block 2red
_cod_depositor_comments 'Adding full bibliography for 4123556--4123563.cif.'
_cod_original_sg_symbol_Hall '-P 2ybc     '
_cod_original_sg_symbol_H-M 'P 1 21/c 1  '
_cod_database_code 4123561

loop_
_symmetry_equiv_pos_as_xyz
'x, y, z'
'-x, y+1/2, -z+1/2'
'-x, -y, -z'
'x, -y-1/2, z-1/2'

loop_
_atom_site_label
_atom_site_type_symbol
_atom_site_fract_x
_atom_site_fract_y
_atom_site_fract_z
_atom_site_U_iso_or_equiv
_atom_site_adp_type
_atom_site_occupancy
_atom_site_symmetry_multiplicity
_atom_site_calc_flag
_atom_site_refinement_flags
Se1 Se 0.245346(5) 0.066563(9) 0.365201(5) 0.01873(3) Uani 1 1 d .
Se2 Se 0.263659(5) 0.253437(9) 0.461904(5) 0.01733(3) Uani 1 1 d .
Co1 Co 0.257637(7) -0.258991(12) 0.620053(7) 0.01659(3) Uani 1 1 d .
Ni1 Ni 0.331378(6) 0.179187(11) 0.400508(6) 0.01420(3) Uani 1 1 d .
Ni2 Ni 0.173499(6) 0.163096(11) 0.412689(6) 0.01413(3) Uani 1 1 d .
C1 C 0.42886(5) 0.12269(9) 0.41626(5) 0.01700(19) Uani 1 1 d .
H1 H 0.4466 0.0629 0.4439 0.020 Uiso 1 1 calc R
C2 C 0.42665(5) 0.23782(9) 0.43416(5) 0.01617(19) Uani 1 1 d .
C3 C 0.39927(5) 0.30123(9) 0.37690(5) 0.01556(18) Uani 1 1 d .
C4 C 0.38296(5) 0.22302(9) 0.32505(5) 0.01552(18) Uani 1 1 d .
C5 C 0.40005(5) 0.11162(9) 0.34998(5) 0.01562(18) Uani 1 1 d .
C6 C 0.09477(5) 0.11421(9) 0.45783(5) 0.01648(19) Uani 1 1 d .
H6 H 0.0962 0.0640 0.4933 0.020 Uiso 1 1 calc R
C7 C 0.10536(5) 0.23258(9) 0.46239(5) 0.01548(18) Uani 1 1 d .
C8 C 0.09492(5) 0.27760(9) 0.39725(5) 0.01591(19) Uani 1 1 d .
C9 C 0.07949(5) 0.18596(9) 0.35346(5) 0.01630(19) Uani 1 1 d .
C10 C 0.08167(5) 0.08343(9) 0.39131(5) 0.01609(19) Uani 1 1 d .
C11 C 0.45603(5) 0.28214(10) 0.50023(5) 0.0196(2) Uani 1 1 d .
H11 H 0.4438 0.3633 0.5027 0.024 Uiso 1 1 calc R
C12 C 0.39513(5) 0.42827(9) 0.36935(5) 0.01755(19) Uani 1 1 d .
H12 H 0.3737 0.4428 0.3237 0.021 Uiso 1 1 calc R
C13 C 0.35257(5) 0.24647(9) 0.25532(5) 0.0187(2) Uani 1 1 d .
H13 H 0.3457 0.1712 0.2338 0.022 Uiso 1 1 calc R
C14 C 0.39506(5) 0.00475(9) 0.31067(5) 0.0191(2) Uani 1 1 d .
H14 H 0.3536 0.0064 0.2795 0.023 Uiso 1 1 calc R
C15 C 0.12103(5) 0.30087(9) 0.52378(5) 0.01755(19) Uani 1 1 d .
H15 H 0.1538 0.3584 0.5176 0.021 Uiso 1 1 calc R
C16 C 0.09922(6) 0.40221(9) 0.38283(5) 0.0201(2) Uani 1 1 d .
H16 H 0.1157 0.4392 0.4253 0.024 Uiso 1 1 calc R
C17 C 0.05885(5) 0.19977(10) 0.28108(5) 0.0205(2) Uani 1 1 d .
H17 H 0.0662 0.2810 0.2718 0.025 Uiso 1 1 calc R
C18 C 0.06591(5) -0.03563(9) 0.36791(5) 0.0194(2) Uani 1 1 d .
H18 H 0.0688 -0.0390 0.3210 0.023 Uiso 1 1 calc R
C19 C 0.52910(5) 0.27498(11) 0.50881(6) 0.0235(2) Uani 1 1 d .
H19A H 0.5418 0.1968 0.5028 0.035 Uiso 1 1 calc R
H19B H 0.5482 0.3003 0.5524 0.035 Uiso 1 1 calc R
H19C H 0.5440 0.3233 0.4768 0.035 Uiso 1 1 calc R
C20 C 0.43318(6) 0.21869(14) 0.55510(6) 0.0303(3) Uani 1 1 d .
H20A H 0.3866 0.2252 0.5501 0.045 Uiso 1 1 calc R
H20B H 0.4532 0.2512 0.5967 0.045 Uiso 1 1 calc R
H20C H 0.4451 0.1390 0.5537 0.045 Uiso 1 1 calc R
C21 C 0.46245(6) 0.47986(10) 0.37641(6) 0.0242(2) Uani 1 1 d .
H21A H 0.4838 0.4756 0.4217 0.036 Uiso 1 1 calc R
H21B H 0.4590 0.5590 0.3627 0.036 Uiso 1 1 calc R
H21C H 0.4874 0.4379 0.3494 0.036 Uiso 1 1 calc R
C22 C 0.35512(6) 0.48921(10) 0.41230(6) 0.0228(2) Uani 1 1 d .
H22A H 0.3115 0.4588 0.4042 0.034 Uiso 1 1 calc R
H22B H 0.3538 0.5700 0.4024 0.034 Uiso 1 1 calc R
H22C H 0.3744 0.4779 0.4578 0.034 Uiso 1 1 calc R
C23 C 0.39775(6) 0.31146(11) 0.21914(6) 0.0263(2) Uani 1 1 d .
H23A H 0.3782 0.3180 0.1734 0.040 Uiso 1 1 calc R
H23B H 0.4384 0.2709 0.2231 0.040 Uiso 1 1 calc R
H23C H 0.4055 0.3870 0.2379 0.040 Uiso 1 1 calc R
C24 C 0.28659(6) 0.30211(10) 0.24698(6) 0.0225(2) Uani 1 1 d .
H24A H 0.2909 0.3781 0.2657 0.034 Uiso 1 1 calc R
H24B H 0.2585 0.2568 0.2691 0.034 Uiso 1 1 calc R
H24C H 0.2682 0.3071 0.2009 0.034 Uiso 1 1 calc R
C25 C 0.44944(6) 0.00013(11) 0.27168(6) 0.0284(3) Uani 1 1 d .
H25A H 0.4906 -0.0022 0.3014 0.043 Uiso 1 1 calc R
H25B H 0.4477 0.0673 0.2442 0.043 Uiso 1 1 calc R
H25C H 0.4448 -0.0676 0.2445 0.043 Uiso 1 1 calc R
C26 C 0.39603(6) -0.10084(10) 0.35217(6) 0.0272(2) Uani 1 1 d .
H26A H 0.3900 -0.1676 0.3242 0.041 Uiso 1 1 calc R
H26B H 0.3614 -0.0967 0.3772 0.041 Uiso 1 1 calc R
H26C H 0.4372 -0.1061 0.3817 0.041 Uiso 1 1 calc R
C27 C 0.06188(6) 0.36395(11) 0.53744(6) 0.0249(2) Uani 1 1 d .
H27A H 0.0456 0.4139 0.5010 0.037 Uiso 1 1 calc R
H27B H 0.0735 0.4089 0.5769 0.037 Uiso 1 1 calc R
H27C H 0.0287 0.3094 0.5431 0.037 Uiso 1 1 calc R
C28 C 0.14938(6) 0.22839(10) 0.58195(5) 0.0204(2) Uani 1 1 d .
H28A H 0.1172 0.1744 0.5909 0.031 Uiso 1 1 calc R
H28B H 0.1625 0.2769 0.6198 0.031 Uiso 1 1 calc R
H28C H 0.1866 0.1873 0.5725 0.031 Uiso 1 1 calc R
C29 C 0.03279(6) 0.45303(11) 0.35894(6) 0.0287(3) Uani 1 1 d .
H29A H 0.0359 0.5355 0.3593 0.043 Uiso 1 1 calc R
H29B H 0.0036 0.4291 0.3875 0.043 Uiso 1 1 calc R
H29C H 0.0165 0.4269 0.3148 0.043 Uiso 1 1 calc R
C30 C 0.14630(6) 0.43446(11) 0.33844(6) 0.0259(2) Uani 1 1 d .
H30A H 0.1883 0.4014 0.3552 0.039 Uiso 1 1 calc R
H30B H 0.1501 0.5168 0.3370 0.039 Uiso 1 1 calc R
H30C H 0.1305 0.4058 0.2948 0.039 Uiso 1 1 calc R
C31 C -0.01321(6) 0.18036(13) 0.26089(6) 0.0311(3) Uani 1 1 d .
H31A H -0.0267 0.2016 0.2154 0.047 Uiso 1 1 calc R
H31B H -0.0362 0.2266 0.2879 0.047 Uiso 1 1 calc R
H31C H -0.0229 0.1005 0.2664 0.047 Uiso 1 1 calc R
C32 C 0.09693(6) 0.13233(12) 0.23921(6) 0.0266(2) Uani 1 1 d .
H32A H 0.0884 0.0517 0.2434 0.040 Uiso 1 1 calc R
H32B H 0.1427 0.1468 0.2534 0.040 Uiso 1 1 calc R
H32C H 0.0842 0.1552 0.1939 0.040 Uiso 1 1 calc R
C33 C -0.00259(6) -0.06573(12) 0.37450(8) 0.0328(3) Uani 1 1 d .
H33A H -0.0063 -0.0649 0.4203 0.049 Uiso 1 1 calc R
H33B H -0.0131 -0.1411 0.3566 0.049 Uiso 1 1 calc R
H33C H -0.0322 -0.0105 0.3509 0.049 Uiso 1 1 calc R
C34 C 0.11196(6) -0.12298(10) 0.40346(7) 0.0293(3) Uani 1 1 d .
H34A H 0.1087 -0.1234 0.4494 0.044 Uiso 1 1 calc R
H34B H 0.1558 -0.1039 0.3990 0.044 Uiso 1 1 calc R
H34C H 0.1009 -0.1978 0.3849 0.044 Uiso 1 1 calc R
C35 C 0.24820(5) -0.10818(10) 0.57026(6) 0.0212(2) Uani 1 1 d .
C36 C 0.25308(6) -0.19976(11) 0.52727(6) 0.0245(2) Uani 1 1 d .
C37 C 0.20199(7) -0.27651(11) 0.53065(6) 0.0282(3) Uani 1 1 d .
C38 C 0.16531(6) -0.23222(11) 0.57544(6) 0.0270(2) Uani 1 1 d .
C39 C 0.19427(6) -0.12919(10) 0.60052(6) 0.0228(2) Uani 1 1 d .
C40 C 0.26787(5) -0.40946(9) 0.66940(5) 0.0202(2) Uani 1 1 d .
C41 C 0.32311(5) -0.38667(9) 0.64132(5) 0.0191(2) Uani 1 1 d .
C42 C 0.34985(6) -0.28140(10) 0.66695(6) 0.0215(2) Uani 1 1 d .
C43 C 0.31087(6) -0.23980(10) 0.71059(6) 0.0241(2) Uani 1 1 d .
C44 C 0.26046(6) -0.31856(10) 0.71228(6) 0.0239(2) Uani 1 1 d .
C45 C 0.10500(7) -0.28149(16) 0.59090(9) 0.0460(4) Uani 1 1 d .
H45A H 0.0680 -0.2426 0.5657 0.069 Uiso 1 1 calc R
H45B H 0.1046 -0.2722 0.6371 0.069 Uiso 1 1 calc R
H45C H 0.1029 -0.3620 0.5800 0.069 Uiso 1 1 calc R
C46 C 0.17092(7) -0.05469(13) 0.64902(7) 0.0368(3) Uani 1 1 d .
H46A H 0.2064 -0.0084 0.6712 0.055 Uiso 1 1 calc R
H46B H 0.1543 -0.1014 0.6807 0.055 Uiso 1 1 calc R
H46C H 0.1368 -0.0056 0.6268 0.055 Uiso 1 1 calc R
C47 C 0.29034(6) -0.00679(11) 0.57900(7) 0.0321(3) Uani 1 1 d .
H47A H 0.3342 -0.0290 0.5763 0.048 Uiso 1 1 calc R
H47B H 0.2896 0.0269 0.6214 0.048 Uiso 1 1 calc R
H47C H 0.2749 0.0484 0.5450 0.048 Uiso 1 1 calc R
C48 C 0.30050(8) -0.20710(16) 0.48327(7) 0.0442(4) Uani 1 1 d .
H48A H 0.3043 -0.2857 0.4699 0.066 Uiso 1 1 calc R
H48B H 0.3422 -0.1803 0.5059 0.066 Uiso 1 1 calc R
H48C H 0.2863 -0.1602 0.4450 0.066 Uiso 1 1 calc R
C49 C 0.18756(10) -0.38206(13) 0.49181(7) 0.0502(5) Uani 1 1 d .
H49A H 0.1591 -0.3644 0.4510 0.075 Uiso 1 1 calc R
H49B H 0.1667 -0.4366 0.5162 0.075 Uiso 1 1 calc R
H49C H 0.2275 -0.4144 0.4828 0.075 Uiso 1 1 calc R
C50 C 0.22702(6) -0.51264(10) 0.65885(7) 0.0285(3) Uani 1 1 d .
H50A H 0.1819 -0.4911 0.6541 0.043 Uiso 1 1 calc R
H50B H 0.2382 -0.5634 0.6960 0.043 Uiso 1 1 calc R
H50C H 0.2341 -0.5512 0.6195 0.043 Uiso 1 1 calc R
C51 C 0.21049(8) -0.31210(13) 0.75416(7) 0.0383(3) Uani 1 1 d .
H51A H 0.2036 -0.2331 0.7647 0.057 Uiso 1 1 calc R
H51B H 0.2248 -0.3546 0.7941 0.057 Uiso 1 1 calc R
H51C H 0.1704 -0.3444 0.7310 0.057 Uiso 1 1 calc R
C52 C 0.32300(9) -0.13336(11) 0.74907(7) 0.0390(3) Uani 1 1 d .
H52A H 0.3399 -0.0757 0.7233 0.058 Uiso 1 1 calc R
H52B H 0.3542 -0.1480 0.7886 0.058 Uiso 1 1 calc R
H52C H 0.2829 -0.1067 0.7606 0.058 Uiso 1 1 calc R
C53 C 0.40941(6) -0.22604(12) 0.65335(7) 0.0314(3) Uani 1 1 d .
H53A H 0.4153 -0.2454 0.6095 0.047 Uiso 1 1 calc R
H53B H 0.4463 -0.2525 0.6846 0.047 Uiso 1 1 calc R
H53C H 0.4055 -0.1440 0.6570 0.047 Uiso 1 1 calc R
C54 C 0.34983(6) -0.46186(11) 0.59561(6) 0.0270(2) Uani 1 1 d .
H54A H 0.3151 -0.5059 0.5701 0.041 Uiso 1 1 calc R
H54B H 0.3813 -0.5131 0.6202 0.041 Uiso 1 1 calc R
H54C H 0.3705 -0.4158 0.5666 0.041 Uiso 1 1 calc R

loop_
_atom_site_aniso_label
_atom_site_aniso_U_11
_atom_site_aniso_U_22
_atom_site_aniso_U_33
_atom_site_aniso_U_23
_atom_site_aniso_U_13
_atom_site_aniso_U_12
Se1 0.01419(5) 0.01786(5) 0.02484(5) -0.00621(4) 0.00539(4) -0.00166(4)
Se2 0.01347(5) 0.02153(5) 0.01767(5) -0.00469(4) 0.00463(4) -0.00311(4)
Co1 0.01907(7) 0.01392(6) 0.01667(7) 0.00205(5) 0.00294(5) -0.00002(5)
Ni1 0.01221(6) 0.01641(6) 0.01427(6) -0.00056(5) 0.00314(4) -0.00077(5)
Ni2 0.01219(6) 0.01528(6) 0.01524(6) -0.00132(5) 0.00336(5) -0.00105(5)
C1 0.0142(4) 0.0203(5) 0.0163(5) 0.0017(4) 0.0025(4) 0.0014(4)
C2 0.0129(4) 0.0211(5) 0.0145(4) 0.0000(4) 0.0024(3) -0.0014(4)
C3 0.0142(4) 0.0180(5) 0.0152(4) -0.0007(4) 0.0047(3) -0.0011(4)
C4 0.0146(4) 0.0186(5) 0.0138(4) -0.0003(4) 0.0037(3) -0.0001(4)
C5 0.0134(4) 0.0180(5) 0.0157(4) -0.0013(4) 0.0033(3) 0.0009(4)
C6 0.0151(4) 0.0181(5) 0.0169(5) 0.0004(4) 0.0047(4) -0.0022(4)
C7 0.0142(4) 0.0172(5) 0.0158(4) -0.0006(4) 0.0047(3) -0.0002(4)
C8 0.0147(4) 0.0171(5) 0.0162(4) 0.0006(4) 0.0035(4) 0.0011(4)
C9 0.0138(4) 0.0197(5) 0.0154(4) -0.0008(4) 0.0027(3) 0.0004(4)
C10 0.0127(4) 0.0176(5) 0.0181(5) -0.0016(4) 0.0030(4) -0.0014(4)
C11 0.0168(5) 0.0268(5) 0.0148(5) -0.0019(4) 0.0013(4) -0.0011(4)
C12 0.0190(5) 0.0174(5) 0.0169(5) -0.0008(4) 0.0049(4) -0.0017(4)
C13 0.0224(5) 0.0195(5) 0.0138(4) -0.0005(4) 0.0018(4) 0.0005(4)
C14 0.0183(5) 0.0179(5) 0.0206(5) -0.0030(4) 0.0022(4) 0.0015(4)
C15 0.0200(5) 0.0179(5) 0.0156(4) -0.0017(4) 0.0052(4) -0.0011(4)
C16 0.0242(5) 0.0169(5) 0.0193(5) 0.0012(4) 0.0043(4) 0.0007(4)
C17 0.0199(5) 0.0251(5) 0.0157(5) -0.0011(4) 0.0011(4) 0.0010(4)
C18 0.0178(5) 0.0189(5) 0.0219(5) -0.0032(4) 0.0044(4) -0.0036(4)
C19 0.0166(5) 0.0319(6) 0.0209(5) -0.0003(4) 0.0005(4) -0.0040(4)
C20 0.0214(6) 0.0544(8) 0.0149(5) 0.0028(5) 0.0028(4) -0.0076(6)
C21 0.0224(5) 0.0217(5) 0.0305(6) -0.0022(4) 0.0100(4) -0.0056(4)
C22 0.0241(5) 0.0187(5) 0.0274(6) -0.0023(4) 0.0096(4) 0.0004(4)
C23 0.0307(6) 0.0322(6) 0.0177(5) 0.0042(4) 0.0085(4) 0.0022(5)
C24 0.0218(5) 0.0222(5) 0.0213(5) 0.0028(4) -0.0017(4) 0.0009(4)
C25 0.0291(6) 0.0273(6) 0.0314(6) -0.0096(5) 0.0128(5) 0.0009(5)
C26 0.0320(6) 0.0177(5) 0.0312(6) 0.0005(4) 0.0038(5) 0.0018(5)
C27 0.0285(6) 0.0271(6) 0.0201(5) -0.0026(4) 0.0069(4) 0.0077(5)
C28 0.0217(5) 0.0232(5) 0.0164(5) -0.0011(4) 0.0036(4) -0.0003(4)
C29 0.0293(6) 0.0238(6) 0.0326(6) 0.0054(5) 0.0049(5) 0.0076(5)
C30 0.0287(6) 0.0241(6) 0.0257(6) 0.0044(4) 0.0074(5) -0.0037(5)
C31 0.0200(6) 0.0486(8) 0.0229(6) -0.0072(5) -0.0013(4) 0.0043(5)
C32 0.0241(6) 0.0389(7) 0.0174(5) -0.0033(5) 0.0056(4) 0.0016(5)
C33 0.0209(6) 0.0277(6) 0.0504(8) -0.0046(6) 0.0080(5) -0.0089(5)
C34 0.0279(6) 0.0183(5) 0.0396(7) -0.0008(5) 0.0001(5) -0.0024(5)
C35 0.0189(5) 0.0191(5) 0.0254(5) 0.0080(4) 0.0033(4) 0.0018(4)
C36 0.0277(6) 0.0264(6) 0.0198(5) 0.0069(4) 0.0051(4) 0.0065(5)
C37 0.0369(7) 0.0217(5) 0.0220(5) 0.0035(4) -0.0056(5) -0.0008(5)
C38 0.0213(6) 0.0282(6) 0.0295(6) 0.0106(5) -0.0010(5) -0.0043(5)
C39 0.0192(5) 0.0231(5) 0.0262(5) 0.0071(4) 0.0046(4) 0.0047(4)
C40 0.0229(5) 0.0159(5) 0.0215(5) 0.0039(4) 0.0031(4) 0.0007(4)
C41 0.0208(5) 0.0162(5) 0.0197(5) 0.0001(4) 0.0017(4) 0.0010(4)
C42 0.0230(5) 0.0176(5) 0.0217(5) 0.0022(4) -0.0023(4) -0.0013(4)
C43 0.0362(7) 0.0166(5) 0.0175(5) 0.0001(4) -0.0008(4) 0.0036(5)
C44 0.0331(6) 0.0207(5) 0.0188(5) 0.0053(4) 0.0073(4) 0.0069(5)
C45 0.0249(7) 0.0547(10) 0.0552(10) 0.0240(8) -0.0011(6) -0.0139(7)
C46 0.0386(8) 0.0343(7) 0.0408(8) 0.0055(6) 0.0160(6) 0.0171(6)
C47 0.0272(6) 0.0217(6) 0.0456(8) 0.0121(5) 0.0014(5) -0.0039(5)
C48 0.0503(9) 0.0581(10) 0.0293(7) 0.0154(7) 0.0211(6) 0.0217(8)
C49 0.0818(13) 0.0273(7) 0.0310(7) -0.0016(6) -0.0181(8) -0.0027(8)
C50 0.0263(6) 0.0203(5) 0.0383(7) 0.0075(5) 0.0044(5) -0.0044(5)
C51 0.0543(9) 0.0350(7) 0.0317(7) 0.0128(6) 0.0243(6) 0.0168(7)
C52 0.0646(10) 0.0209(6) 0.0260(6) -0.0059(5) -0.0061(6) 0.0052(6)
C53 0.0238(6) 0.0268(6) 0.0405(7) 0.0060(5) -0.0027(5) -0.0067(5)
C54 0.0263(6) 0.0258(6) 0.0295(6) -0.0050(5) 0.0066(5) 0.0026(5)

loop_
_atom_type_symbol
_atom_type_description
_atom_type_scat_dispersion_real
_atom_type_scat_dispersion_imag
_atom_type_scat_source
C C 0.0033 0.0016 'International Tables Vol C Tables 4.2.6.8 and 6.1.1.4'
H H 0.0000 0.0000 'International Tables Vol C Tables 4.2.6.8 and 6.1.1.4'
Co Co 0.3494 0.9721 'International Tables Vol C Tables 4.2.6.8 and 6.1.1.4'
Ni Ni 0.3393 1.1124 'International Tables Vol C Tables 4.2.6.8 and 6.1.1.4'
Se Se -0.0929 2.2259 'International Tables Vol C Tables 4.2.6.8 and 6.1.1.4'

loop_
_geom_angle_atom_site_label_1
_geom_angle_atom_site_label_2
_geom_angle_atom_site_label_3
_geom_angle
_geom_angle_publ_flag
Ni1 Se1 Ni2 97.184(6) yes
Ni2 Se2 Ni1 97.295(6) yes
C39 Co1 C38 40.91(5) ?
C39 Co1 C37 68.86(5) ?
C38 Co1 C37 40.89(6) ?
C39 Co1 C43 109.78(5) ?
C38 Co1 C43 137.33(5) ?
C37 Co1 C43 178.22(6) ?
C39 Co1 C42 137.40(5) ?
C38 Co1 C42 178.02(5) ?
C37 Co1 C42 140.84(5) ?
C43 Co1 C42 40.94(5) ?
C39 Co1 C41 178.41(5) ?
C38 Co1 C41 140.66(5) ?
C37 Co1 C41 112.53(5) ?
C43 Co1 C41 68.85(5) ?
C42 Co1 C41 41.02(4) ?
C39 Co1 C44 110.82(5) ?
C38 Co1 C44 110.43(5) ?
C37 Co1 C44 138.34(5) ?
C43 Co1 C44 40.73(5) ?
C42 Co1 C44 68.79(5) ?
C41 Co1 C44 68.74(5) ?
C39 Co1 C40 139.73(5) ?
C38 Co1 C40 111.86(5) ?
C37 Co1 C40 111.55(5) ?
C43 Co1 C40 68.65(5) ?
C42 Co1 C40 68.85(5) ?
C41 Co1 C40 40.83(4) ?
C44 Co1 C40 40.78(5) ?
C39 Co1 C36 68.60(5) ?
C38 Co1 C36 68.57(5) ?
C37 Co1 C36 40.74(5) ?
C43 Co1 C36 140.17(5) ?
C42 Co1 C36 112.22(5) ?
C41 Co1 C36 111.86(5) ?
C44 Co1 C36 178.98(5) ?
C40 Co1 C36 139.19(5) ?
C39 Co1 C35 40.81(4) ?
C38 Co1 C35 68.57(5) ?
C37 Co1 C35 68.53(5) ?
C43 Co1 C35 111.29(5) ?
C42 Co1 C35 110.74(5) ?
C41 Co1 C35 138.63(5) ?
C44 Co1 C35 139.50(5) ?
C40 Co1 C35 179.46(5) ?
C36 Co1 C35 40.55(5) ?
C5 Ni1 C2 65.81(4) ?
C5 Ni1 C1 39.06(4) ?
C2 Ni1 C1 38.69(4) ?
C5 Ni1 C4 39.57(4) ?
C2 Ni1 C4 65.59(4) ?
C1 Ni1 C4 65.31(4) ?
C5 Ni1 C3 65.66(4) ?
C2 Ni1 C3 39.39(4) ?
C1 Ni1 C3 65.07(4) ?
C4 Ni1 C3 38.60(4) ?
C5 Ni1 Se2 175.47(3) ?
C2 Ni1 Se2 110.17(3) ?
C1 Ni1 Se2 136.45(3) ?
C4 Ni1 Se2 141.65(3) ?
C3 Ni1 Se2 112.82(3) ?
C5 Ni1 Se1 101.59(3) ?
C2 Ni1 Se1 162.86(3) ?
C1 Ni1 Se1 124.30(3) ?
C4 Ni1 Se1 112.81(3) ?
C3 Ni1 Se1 147.86(3) ?
Se2 Ni1 Se1 81.884(6) ?
C7 Ni2 C8 40.05(4) ?
C7 Ni2 C10 66.00(4) ?
C8 Ni2 C10 65.75(4) ?
C7 Ni2 C6 39.08(4) ?
C8 Ni2 C6 65.63(4) ?
C10 Ni2 C6 38.77(4) ?
C7 Ni2 C9 65.86(4) ?
C8 Ni2 C9 38.62(4) ?
C10 Ni2 C9 39.24(4) ?
C6 Ni2 C9 65.01(4) ?
C7 Ni2 Se2 100.89(3) ?
C8 Ni2 Se2 110.02(3) ?
C10 Ni2 Se2 164.60(3) ?
C6 Ni2 Se2 125.85(3) ?
C9 Ni2 Se2 144.52(3) ?
C7 Ni2 Se1 172.65(3) ?
C8 Ni2 Se1 145.30(3) ?
C10 Ni2 Se1 110.13(3) ?
C6 Ni2 Se1 134.10(3) ?
C9 Ni2 Se1 115.56(3) ?
Se2 Ni2 Se1 81.922(6) ?
C2 C1 C5 108.63(9) ?
C2 C1 Ni1 70.33(6) ?
C5 C1 Ni1 69.19(6) ?
C2 C1 H1 125.7 ?
C5 C1 H1 125.7 ?
Ni1 C1 H1 126.4 ?
C1 C2 C3 107.82(9) ?
C1 C2 C11 123.40(10) ?
C3 C2 C11 128.38(10) ?
C1 C2 Ni1 70.98(6) ?
C3 C2 Ni1 71.28(6) ?
C11 C2 Ni1 128.85(7) ?
C4 C3 C2 107.70(9) ?
C4 C3 C12 124.38(9) ?
C2 C3 C12 127.56(9) ?
C4 C3 Ni1 70.15(6) ?
C2 C3 Ni1 69.33(6) ?
C12 C3 Ni1 131.31(7) ?
C3 C4 C5 107.86(9) ?
C3 C4 C13 128.49(10) ?
C5 C4 C13 123.65(9) ?
C3 C4 Ni1 71.25(6) ?
C5 C4 Ni1 68.84(6) ?
C13 C4 Ni1 124.95(7) ?
C1 C5 C4 107.88(9) ?
C1 C5 C14 126.17(10) ?
C4 C5 C14 125.61(9) ?
C1 C5 Ni1 71.75(6) ?
C4 C5 Ni1 71.59(6) ?
C14 C5 Ni1 127.49(7) ?
C7 C6 C10 108.65(9) ?
C7 C6 Ni2 68.71(6) ?
C10 C6 Ni2 70.41(6) ?
C7 C6 H6 125.7 ?
C10 C6 H6 125.7 ?
Ni2 C6 H6 126.8 ?
C6 C7 C8 107.72(9) ?
C6 C7 C15 126.51(9) ?
C8 C7 C15 125.69(9) ?
C6 C7 Ni2 72.22(6) ?
C8 C7 Ni2 71.09(6) ?
C15 C7 Ni2 124.77(7) ?
C9 C8 C7 107.97(9) ?
C9 C8 C16 129.06(9) ?
C7 C8 C16 122.96(9) ?
C9 C8 Ni2 72.26(6) ?
C7 C8 Ni2 68.86(6) ?
C16 C8 Ni2 125.31(7) ?
C8 C9 C10 107.70(9) ?
C8 C9 C17 123.96(10) ?
C10 C9 C17 128.12(10) ?
C8 C9 Ni2 69.12(6) ?
C10 C9 Ni2 69.24(6) ?
C17 C9 Ni2 131.23(7) ?
C6 C10 C9 107.81(9) ?
C6 C10 C18 123.47(9) ?
C9 C10 C18 128.37(9) ?
C6 C10 Ni2 70.82(6) ?
C9 C10 Ni2 71.52(6) ?
C18 C10 Ni2 128.30(7) ?
C2 C11 C20 112.83(10) ?
C2 C11 C19 109.32(9) ?
C20 C11 C19 109.71(10) ?
C2 C11 H11 108.3 ?
C20 C11 H11 108.3 ?
C19 C11 H11 108.3 ?
C3 C12 C22 115.82(9) ?
C3 C12 C21 110.47(9) ?
C22 C12 C21 111.22(9) ?
C3 C12 H12 106.2 ?
C22 C12 H12 106.2 ?
C21 C12 H12 106.2 ?
C4 C13 C24 114.27(9) ?
C4 C13 C23 112.05(9) ?
C24 C13 C23 111.65(9) ?
C4 C13 H13 106.1 ?
C24 C13 H13 106.1 ?
C23 C13 H13 106.1 ?
C5 C14 C26 112.59(9) ?
C5 C14 C25 109.77(9) ?
C26 C14 C25 110.07(10) ?
C5 C14 H14 108.1 ?
C26 C14 H14 108.1 ?
C25 C14 H14 108.1 ?
C7 C15 C28 112.19(9) ?
C7 C15 C27 111.09(9) ?
C28 C15 C27 110.03(9) ?
C7 C15 H15 107.8 ?
C28 C15 H15 107.8 ?
C27 C15 H15 107.8 ?
C8 C16 C29 111.31(10) ?
C8 C16 C30 115.74(9) ?
C29 C16 C30 111.45(10) ?
C8 C16 H16 105.8 ?
C29 C16 H16 105.8 ?
C30 C16 H16 105.8 ?
C9 C17 C32 115.83(9) ?
C9 C17 C31 110.86(9) ?
C32 C17 C31 111.69(10) ?
C9 C17 H17 105.9 ?
C32 C17 H17 105.9 ?
C31 C17 H17 105.9 ?
C10 C18 C34 112.91(9) ?
C10 C18 C33 110.29(9) ?
C34 C18 C33 109.54(10) ?
C10 C18 H18 108.0 ?
C34 C18 H18 108.0 ?
C33 C18 H18 108.0 ?
C11 C19 H19A 109.5 ?
C11 C19 H19B 109.5 ?
H19A C19 H19B 109.5 ?
C11 C19 H19C 109.5 ?
H19A C19 H19C 109.5 ?
H19B C19 H19C 109.5 ?
C11 C20 H20A 109.5 ?
C11 C20 H20B 109.5 ?
H20A C20 H20B 109.5 ?
C11 C20 H20C 109.5 ?
H20A C20 H20C 109.5 ?
H20B C20 H20C 109.5 ?
C12 C21 H21A 109.5 ?
C12 C21 H21B 109.5 ?
H21A C21 H21B 109.5 ?
C12 C21 H21C 109.5 ?
H21A C21 H21C 109.5 ?
H21B C21 H21C 109.5 ?
C12 C22 H22A 109.5 ?
C12 C22 H22B 109.5 ?
H22A C22 H22B 109.5 ?
C12 C22 H22C 109.5 ?
H22A C22 H22C 109.5 ?
H22B C22 H22C 109.5 ?
C13 C23 H23A 109.5 ?
C13 C23 H23B 109.5 ?
H23A C23 H23B 109.5 ?
C13 C23 H23C 109.5 ?
H23A C23 H23C 109.5 ?
H23B C23 H23C 109.5 ?
C13 C24 H24A 109.5 ?
C13 C24 H24B 109.5 ?
H24A C24 H24B 109.5 ?
C13 C24 H24C 109.5 ?
H24A C24 H24C 109.5 ?
H24B C24 H24C 109.5 ?
C14 C25 H25A 109.5 ?
C14 C25 H25B 109.5 ?
H25A C25 H25B 109.5 ?
C14 C25 H25C 109.5 ?
H25A C25 H25C 109.5 ?
H25B C25 H25C 109.5 ?
C14 C26 H26A 109.5 ?
C14 C26 H26B 109.5 ?
H26A C26 H26B 109.5 ?
C14 C26 H26C 109.5 ?
H26A C26 H26C 109.5 ?
H26B C26 H26C 109.5 ?
C15 C27 H27A 109.5 ?
C15 C27 H27B 109.5 ?
H27A C27 H27B 109.5 ?
C15 C27 H27C 109.5 ?
H27A C27 H27C 109.5 ?
H27B C27 H27C 109.5 ?
C15 C28 H28A 109.5 ?
C15 C28 H28B 109.5 ?
H28A C28 H28B 109.5 ?
C15 C28 H28C 109.5 ?
H28A C28 H28C 109.5 ?
H28B C28 H28C 109.5 ?
C16 C29 H29A 109.5 ?
C16 C29 H29B 109.5 ?
H29A C29 H29B 109.5 ?
C16 C29 H29C 109.5 ?
H29A C29 H29C 109.5 ?
H29B C29 H29C 109.5 ?
C16 C30 H30A 109.5 ?
C16 C30 H30B 109.5 ?
H30A C30 H30B 109.5 ?
C16 C30 H30C 109.5 ?
H30A C30 H30C 109.5 ?
H30B C30 H30C 109.5 ?
C17 C31 H31A 109.5 ?
C17 C31 H31B 109.5 ?
H31A C31 H31B 109.5 ?
C17 C31 H31C 109.5 ?
H31A C31 H31C 109.5 ?
H31B C31 H31C 109.5 ?
C17 C32 H32A 109.5 ?
C17 C32 H32B 109.5 ?
H32A C32 H32B 109.5 ?
C17 C32 H32C 109.5 ?
H32A C32 H32C 109.5 ?
H32B C32 H32C 109.5 ?
C18 C33 H33A 109.5 ?
C18 C33 H33B 109.5 ?
H33A C33 H33B 109.5 ?
C18 C33 H33C 109.5 ?
H33A C33 H33C 109.5 ?
H33B C33 H33C 109.5 ?
C18 C34 H34A 109.5 ?
C18 C34 H34B 109.5 ?
H34A C34 H34B 109.5 ?
C18 C34 H34C 109.5 ?
H34A C34 H34C 109.5 ?
H34B C34 H34C 109.5 ?
C36 C35 C39 107.75(10) ?
C36 C35 C47 125.46(11) ?
C39 C35 C47 126.72(12) ?
C36 C35 Co1 69.58(6) ?
C39 C35 Co1 68.62(6) ?
C47 C35 Co1 129.41(9) ?
C37 C36 C35 108.05(11) ?
C37 C36 C48 126.87(13) ?
C35 C36 C48 124.92(13) ?
C37 C36 Co1 69.01(7) ?
C35 C36 Co1 69.87(6) ?
C48 C36 Co1 130.36(9) ?
C38 C37 C36 108.03(11) ?
C38 C37 C49 125.86(14) ?
C36 C37 C49 126.06(14) ?
C38 C37 Co1 69.50(7) ?
C36 C37 Co1 70.24(7) ?
C49 C37 Co1 127.98(10) ?
C39 C38 C37 107.98(11) ?
C39 C38 C45 125.70(14) ?
C37 C38 C45 126.25(14) ?
C39 C38 Co1 69.39(7) ?
C37 C38 Co1 69.61(7) ?
C45 C38 Co1 129.01(9) ?
C38 C39 C35 108.18(11) ?
C38 C39 C46 125.61(12) ?
C35 C39 C46 126.19(12) ?
C38 C39 Co1 69.71(7) ?
C35 C39 Co1 70.57(6) ?
C46 C39 Co1 126.55(9) ?
C44 C40 C41 108.01(10) ?
C44 C40 C50 125.66(11) ?
C41 C40 C50 126.25(11) ?
C44 C40 Co1 69.59(6) ?
C41 C40 Co1 69.39(6) ?
C50 C40 Co1 129.06(8) ?
C40 C41 C42 107.92(10) ?
C40 C41 C54 125.96(10) ?
C42 C41 C54 126.06(11) ?
C40 C41 Co1 69.78(6) ?
C42 C41 Co1 69.35(6) ?
C54 C41 Co1 128.40(8) ?
C43 C42 C41 107.74(10) ?
C43 C42 C53 125.35(11) ?
C41 C42 C53 126.86(11) ?
C43 C42 Co1 69.46(7) ?
C41 C42 Co1 69.63(6) ?
C53 C42 Co1 128.31(8) ?
C44 C43 C42 108.36(10) ?
C44 C43 C52 126.54(12) ?
C42 C43 C52 125.06(13) ?
C44 C43 Co1 70.02(7) ?
C42 C43 Co1 69.61(6) ?
C52 C43 Co1 127.60(9) ?
C43 C44 C40 107.96(10) ?
C43 C44 C51 126.60(12) ?
C40 C44 C51 125.34(12) ?
C43 C44 Co1 69.25(6) ?
C40 C44 Co1 69.64(6) ?
C51 C44 Co1 129.34(9) ?
C38 C45 H45A 109.5 ?
C38 C45 H45B 109.5 ?
H45A C45 H45B 109.5 ?
C38 C45 H45C 109.5 ?
H45A C45 H45C 109.5 ?
H45B C45 H45C 109.5 ?
C39 C46 H46A 109.5 ?
C39 C46 H46B 109.5 ?
H46A C46 H46B 109.5 ?
C39 C46 H46C 109.5 ?
H46A C46 H46C 109.5 ?
H46B C46 H46C 109.5 ?
C35 C47 H47A 109.5 ?
C35 C47 H47B 109.5 ?
H47A C47 H47B 109.5 ?
C35 C47 H47C 109.5 ?
H47A C47 H47C 109.5 ?
H47B C47 H47C 109.5 ?
C36 C48 H48A 109.5 ?
C36 C48 H48B 109.5 ?
H48A C48 H48B 109.5 ?
C36 C48 H48C 109.5 ?
H48A C48 H48C 109.5 ?
H48B C48 H48C 109.5 ?
C37 C49 H49A 109.5 ?
C37 C49 H49B 109.5 ?
H49A C49 H49B 109.5 ?
C37 C49 H49C 109.5 ?
H49A C49 H49C 109.5 ?
H49B C49 H49C 109.5 ?
C40 C50 H50A 109.5 ?
C40 C50 H50B 109.5 ?
H50A C50 H50B 109.5 ?
C40 C50 H50C 109.5 ?
H50A C50 H50C 109.5 ?
H50B C50 H50C 109.5 ?
C44 C51 H51A 109.5 ?
C44 C51 H51B 109.5 ?
H51A C51 H51B 109.5 ?
C44 C51 H51C 109.5 ?
H51A C51 H51C 109.5 ?
H51B C51 H51C 109.5 ?
C43 C52 H52A 109.5 ?
C43 C52 H52B 109.5 ?
H52A C52 H52B 109.5 ?
C43 C52 H52C 109.5 ?
H52A C52 H52C 109.5 ?
H52B C52 H52C 109.5 ?
C42 C53 H53A 109.5 ?
C42 C53 H53B 109.5 ?
H53A C53 H53B 109.5 ?
C42 C53 H53C 109.5 ?
H53A C53 H53C 109.5 ?
H53B C53 H53C 109.5 ?
C41 C54 H54A 109.5 ?
C41 C54 H54B 109.5 ?
H54A C54 H54B 109.5 ?
C41 C54 H54C 109.5 ?
H54A C54 H54C 109.5 ?
H54B C54 H54C 109.5 ?

loop_
_geom_bond_atom_site_label_1
_geom_bond_atom_site_label_2
_geom_bond_distance
_geom_bond_publ_flag
Se1 Ni1 2.27756(17) yes
Se1 Ni2 2.27795(17) yes
Se2 Ni2 2.27475(17) yes
Se2 Ni1 2.27686(17) yes
Co1 C39 2.0372(11) ?
Co1 C38 2.0414(12) ?
Co1 C37 2.0429(12) ?
Co1 C43 2.0442(12) ?
Co1 C42 2.0462(12) ?
Co1 C41 2.0499(11) ?
Co1 C44 2.0546(11) ?
Co1 C40 2.0552(11) ?
Co1 C36 2.0593(11) ?
Co1 C35 2.0631(11) ?
Ni1 C5 2.1120(10) ?
Ni1 C2 2.1372(10) ?
Ni1 C1 2.1457(10) ?
Ni1 C4 2.1488(10) ?
Ni1 C3 2.1634(10) ?
Ni2 C7 2.1010(10) ?
Ni2 C8 2.1310(10) ?
Ni2 C10 2.1418(10) ?
Ni2 C6 2.1472(10) ?
Ni2 C9 2.1724(10) ?
C1 C2 1.4186(15) ?
C1 C5 1.4238(14) ?
C1 H1 0.9500 ?
C2 C3 1.4494(14) ?
C2 C11 1.5109(14) ?
C3 C4 1.4255(14) ?
C3 C12 1.5149(15) ?
C4 C5 1.4427(15) ?
C4 C13 1.5174(14) ?
C5 C14 1.5059(15) ?
C6 C7 1.4214(15) ?
C6 C10 1.4236(14) ?
C6 H6 0.9500 ?
C7 C8 1.4494(14) ?
C7 C15 1.5091(14) ?
C8 C9 1.4235(15) ?
C8 C16 1.5138(15) ?
C9 C10 1.4489(15) ?
C9 C17 1.5148(14) ?
C10 C18 1.5121(15) ?
C11 C20 1.5281(16) ?
C11 C19 1.5332(16) ?
C11 H11 1.0000 ?
C12 C22 1.5291(15) ?
C12 C21 1.5384(15) ?
C12 H12 1.0000 ?
C13 C24 1.5309(16) ?
C13 C23 1.5357(16) ?
C13 H13 1.0000 ?
C14 C26 1.5237(16) ?
C14 C25 1.5341(16) ?
C14 H14 1.0000 ?
C15 C28 1.5269(15) ?
C15 C27 1.5338(15) ?
C15 H15 1.0000 ?
C16 C29 1.5341(17) ?
C16 C30 1.5349(16) ?
C16 H16 1.0000 ?
C17 C32 1.5253(16) ?
C17 C31 1.5312(17) ?
C17 H17 1.0000 ?
C18 C34 1.5247(17) ?
C18 C33 1.5295(16) ?
C18 H18 1.0000 ?
C19 H19A 0.9800 ?
C19 H19B 0.9800 ?
C19 H19C 0.9800 ?
C20 H20A 0.9800 ?
C20 H20B 0.9800 ?
C20 H20C 0.9800 ?
C21 H21A 0.9800 ?
C21 H21B 0.9800 ?
C21 H21C 0.9800 ?
C22 H22A 0.9800 ?
C22 H22B 0.9800 ?
C22 H22C 0.9800 ?
C23 H23A 0.9800 ?
C23 H23B 0.9800 ?
C23 H23C 0.9800 ?
C24 H24A 0.9800 ?
C24 H24B 0.9800 ?
C24 H24C 0.9800 ?
C25 H25A 0.9800 ?
C25 H25B 0.9800 ?
C25 H25C 0.9800 ?
C26 H26A 0.9800 ?
C26 H26B 0.9800 ?
C26 H26C 0.9800 ?
C27 H27A 0.9800 ?
C27 H27B 0.9800 ?
C27 H27C 0.9800 ?
C28 H28A 0.9800 ?
C28 H28B 0.9800 ?
C28 H28C 0.9800 ?
C29 H29A 0.9800 ?
C29 H29B 0.9800 ?
C29 H29C 0.9800 ?
C30 H30A 0.9800 ?
C30 H30B 0.9800 ?
C30 H30C 0.9800 ?
C31 H31A 0.9800 ?
C31 H31B 0.9800 ?
C31 H31C 0.9800 ?
C32 H32A 0.9800 ?
C32 H32B 0.9800 ?
C32 H32C 0.9800 ?
C33 H33A 0.9800 ?
C33 H33B 0.9800 ?
C33 H33C 0.9800 ?
C34 H34A 0.9800 ?
C34 H34B 0.9800 ?
C34 H34C 0.9800 ?
C35 C36 1.4284(17) ?
C35 C39 1.4296(16) ?
C35 C47 1.4902(17) ?
C36 C37 1.4282(19) ?
C36 C48 1.4886(18) ?
C37 C38 1.427(2) ?
C37 C49 1.4953(19) ?
C38 C39 1.4252(18) ?
C38 C45 1.4969(18) ?
C39 C46 1.4998(18) ?
C40 C44 1.4317(16) ?
C40 C41 1.4320(16) ?
C40 C50 1.4929(16) ?
C41 C42 1.4353(15) ?
C41 C54 1.4959(16) ?
C42 C43 1.4303(17) ?
C42 C53 1.4987(17) ?
C43 C44 1.4264(18) ?
C43 C52 1.4959(17) ?
C44 C51 1.4991(18) ?
C45 H45A 0.9800 ?
C45 H45B 0.9800 ?
C45 H45C 0.9800 ?
C46 H46A 0.9800 ?
C46 H46B 0.9800 ?
C46 H46C 0.9800 ?
C47 H47A 0.9800 ?
C47 H47B 0.9800 ?
C47 H47C 0.9800 ?
C48 H48A 0.9800 ?
C48 H48B 0.9800 ?
C48 H48C 0.9800 ?
C49 H49A 0.9800 ?
C49 H49B 0.9800 ?
C49 H49C 0.9800 ?
C50 H50A 0.9800 ?
C50 H50B 0.9800 ?
C50 H50C 0.9800 ?
C51 H51A 0.9800 ?
C51 H51B 0.9800 ?
C51 H51C 0.9800 ?
C52 H52A 0.9800 ?
C52 H52B 0.9800 ?
C52 H52C 0.9800 ?
C53 H53A 0.9800 ?
C53 H53B 0.9800 ?
C53 H53C 0.9800 ?
C54 H54A 0.9800 ?
C54 H54B 0.9800 ?
C54 H54C 0.9800 ?

loop_
_geom_torsion_atom_site_label_1
_geom_torsion_atom_site_label_2
_geom_torsion_atom_site_label_3
_geom_torsion_atom_site_label_4
_geom_torsion
Ni2 Se2 Ni1 C5 -150.2(4)
Ni2 Se2 Ni1 C2 -177.35(3)
Ni2 Se2 Ni1 C1 -142.49(4)
Ni2 Se2 Ni1 C4 106.86(5)
Ni2 Se2 Ni1 C3 140.28(3)
Ni2 Se2 Ni1 Se1 -9.938(6)
Ni2 Se1 Ni1 C5 -173.03(3)
Ni2 Se1 Ni1 C2 145.93(10)
Ni2 Se1 Ni1 C1 152.01(3)
Ni2 Se1 Ni1 C4 -133.15(3)
Ni2 Se1 Ni1 C3 -110.70(5)
Ni2 Se1 Ni1 Se2 9.921(6)
Ni1 Se2 Ni2 C7 -176.95(3)
Ni1 Se2 Ni2 C8 -136.37(3)
Ni1 Se2 Ni2 C10 152.50(11)
Ni1 Se2 Ni2 C6 149.81(4)
Ni1 Se2 Ni2 C9 -113.55(5)
Ni1 Se2 Ni2 Se1 9.935(6)
Ni1 Se1 Ni2 C7 -123.0(2)
Ni1 Se1 Ni2 C8 103.79(5)
Ni1 Se1 Ni2 C10 179.97(3)
Ni1 Se1 Ni2 C6 -143.26(4)
Ni1 Se1 Ni2 C9 137.62(3)
Ni1 Se1 Ni2 Se2 -9.930(6)
C5 Ni1 C1 C2 119.91(9)
C4 Ni1 C1 C2 81.16(6)
C3 Ni1 C1 C2 38.45(6)
Se2 Ni1 C1 C2 -59.12(7)
Se1 Ni1 C1 C2 -177.14(5)
C2 Ni1 C1 C5 -119.91(9)
C4 Ni1 C1 C5 -38.75(6)
C3 Ni1 C1 C5 -81.46(7)
Se2 Ni1 C1 C5 -179.03(5)
Se1 Ni1 C1 C5 62.95(7)
C5 C1 C2 C3 -3.37(12)
Ni1 C1 C2 C3 -62.14(7)
C5 C1 C2 C11 -176.66(9)
Ni1 C1 C2 C11 124.58(10)
C5 C1 C2 Ni1 58.77(7)
C5 Ni1 C2 C1 -36.78(6)
C4 Ni1 C2 C1 -80.39(6)
C3 Ni1 C2 C1 -117.29(8)
Se2 Ni1 C2 C1 140.95(5)
Se1 Ni1 C2 C1 8.05(13)
C5 Ni1 C2 C3 80.51(6)
C1 Ni1 C2 C3 117.29(8)
C4 Ni1 C2 C3 36.91(6)
Se2 Ni1 C2 C3 -101.75(5)
Se1 Ni1 C2 C3 125.34(9)
C5 Ni1 C2 C11 -154.82(11)
C1 Ni1 C2 C11 -118.04(12)
C4 Ni1 C2 C11 161.58(11)
C3 Ni1 C2 C11 124.67(12)
Se2 Ni1 C2 C11 22.92(10)
Se1 Ni1 C2 C11 -109.99(11)
C1 C2 C3 C4 2.04(12)
C11 C2 C3 C4 174.88(10)
Ni1 C2 C3 C4 -59.91(7)
C1 C2 C3 C12 -171.19(10)
C11 C2 C3 C12 1.66(18)
Ni1 C2 C3 C12 126.87(11)
C1 C2 C3 Ni1 61.94(7)
C11 C2 C3 Ni1 -125.21(11)
C5 Ni1 C3 C4 37.87(6)
C2 Ni1 C3 C4 118.79(9)
C1 Ni1 C3 C4 81.02(6)
Se2 Ni1 C3 C4 -146.79(5)
Se1 Ni1 C3 C4 -34.35(9)
C5 Ni1 C3 C2 -80.92(6)
C1 Ni1 C3 C2 -37.77(6)
C4 Ni1 C3 C2 -118.79(9)
Se2 Ni1 C3 C2 94.42(6)
Se1 Ni1 C3 C2 -153.14(5)
C5 Ni1 C3 C12 156.68(11)
C2 Ni1 C3 C12 -122.40(12)
C1 Ni1 C3 C12 -160.17(11)
C4 Ni1 C3 C12 118.81(12)
Se2 Ni1 C3 C12 -27.98(10)
Se1 Ni1 C3 C12 84.46(11)
C2 C3 C4 C5 0.06(11)
C12 C3 C4 C5 173.55(9)
Ni1 C3 C4 C5 -59.34(7)
C2 C3 C4 C13 179.60(10)
C12 C3 C4 C13 -6.91(17)
Ni1 C3 C4 C13 120.20(11)
C2 C3 C4 Ni1 59.40(7)
C12 C3 C4 Ni1 -127.11(10)
C5 Ni1 C4 C3 -118.60(9)
C2 Ni1 C4 C3 -37.64(6)
C1 Ni1 C4 C3 -80.35(7)
Se2 Ni1 C4 C3 54.45(8)
Se1 Ni1 C4 C3 160.99(5)
C2 Ni1 C4 C5 80.96(6)
C1 Ni1 C4 C5 38.25(6)
C3 Ni1 C4 C5 118.60(9)
Se2 Ni1 C4 C5 173.06(5)
Se1 Ni1 C4 C5 -80.40(6)
C5 Ni1 C4 C13 117.02(11)
C2 Ni1 C4 C13 -162.01(10)
C1 Ni1 C4 C13 155.28(10)
C3 Ni1 C4 C13 -124.37(12)
Se2 Ni1 C4 C13 -69.92(10)
Se1 Ni1 C4 C13 36.62(9)
C2 C1 C5 C4 3.41(12)
Ni1 C1 C5 C4 62.88(7)
C2 C1 C5 C14 176.98(10)
Ni1 C1 C5 C14 -123.55(11)
C2 C1 C5 Ni1 -59.47(7)
C3 C4 C5 C1 -2.12(12)
C13 C4 C5 C1 178.31(9)
Ni1 C4 C5 C1 -62.98(7)
C3 C4 C5 C14 -175.73(10)
C13 C4 C5 C14 4.70(16)
Ni1 C4 C5 C14 123.40(10)
C3 C4 C5 Ni1 60.86(7)
C13 C4 C5 Ni1 -118.70(10)
C2 Ni1 C5 C1 36.44(6)
C4 Ni1 C5 C1 116.78(9)
C3 Ni1 C5 C1 79.82(7)
Se2 Ni1 C5 C1 8.5(4)
Se1 Ni1 C5 C1 -131.32(6)
C2 Ni1 C5 C4 -80.34(6)
C1 Ni1 C5 C4 -116.78(9)
C3 Ni1 C5 C4 -36.96(6)
Se2 Ni1 C5 C4 -108.3(4)
Se1 Ni1 C5 C4 111.90(5)
C2 Ni1 C5 C14 158.45(10)
C1 Ni1 C5 C14 122.02(12)
C4 Ni1 C5 C14 -121.21(12)
C3 Ni1 C5 C14 -158.16(10)
Se2 Ni1 C5 C14 130.5(3)
Se1 Ni1 C5 C14 -9.30(9)
C8 Ni2 C6 C7 -39.17(6)
C10 Ni2 C6 C7 -120.20(9)
C9 Ni2 C6 C7 -81.85(7)
Se2 Ni2 C6 C7 58.66(7)
Se1 Ni2 C6 C7 175.97(5)
C7 Ni2 C6 C10 120.20(9)
C8 Ni2 C6 C10 81.03(7)
C9 Ni2 C6 C10 38.35(6)
Se2 Ni2 C6 C10 178.86(5)
Se1 Ni2 C6 C10 -63.83(7)
C10 C6 C7 C8 3.39(12)
Ni2 C6 C7 C8 62.63(7)
C10 C6 C7 C15 -179.75(10)
Ni2 C6 C7 C15 -120.51(11)
C10 C6 C7 Ni2 -59.24(7)
C8 Ni2 C7 C6 116.60(9)
C10 Ni2 C7 C6 36.33(6)
C9 Ni2 C7 C6 79.48(7)
Se2 Ni2 C7 C6 -135.18(6)
Se1 Ni2 C7 C6 -23.3(3)
C10 Ni2 C7 C8 -80.27(6)
C6 Ni2 C7 C8 -116.60(9)
C9 Ni2 C7 C8 -37.11(6)
Se2 Ni2 C7 C8 108.23(6)
Se1 Ni2 C7 C8 -139.9(2)
C8 Ni2 C7 C15 -120.86(11)
C10 Ni2 C7 C15 158.87(10)
C6 Ni2 C7 C15 122.54(11)
C9 Ni2 C7 C15 -157.97(10)
Se2 Ni2 C7 C15 -12.63(9)
Se1 Ni2 C7 C15 99.3(2)
C6 C7 C8 C9 -1.31(12)
C15 C7 C8 C9 -178.21(10)
Ni2 C7 C8 C9 62.05(7)
C6 C7 C8 C16 177.44(10)
C15 C7 C8 C16 0.55(16)
Ni2 C7 C8 C16 -119.19(10)
C6 C7 C8 Ni2 -63.36(7)
C15 C7 C8 Ni2 119.75(10)
C7 Ni2 C8 C9 -118.09(9)
C10 Ni2 C8 C9 -37.14(6)
C6 Ni2 C8 C9 -79.86(6)
Se2 Ni2 C8 C9 158.85(5)
Se1 Ni2 C8 C9 53.59(8)
C10 Ni2 C8 C7 80.95(6)
C6 Ni2 C8 C7 38.23(6)
C9 Ni2 C8 C7 118.09(9)
Se2 Ni2 C8 C7 -83.06(6)
Se1 Ni2 C8 C7 171.68(5)
C7 Ni2 C8 C16 116.16(11)
C10 Ni2 C8 C16 -162.89(10)
C6 Ni2 C8 C16 154.39(10)
C9 Ni2 C8 C16 -125.75(11)
Se2 Ni2 C8 C16 33.10(9)
Se1 Ni2 C8 C16 -72.16(10)
C7 C8 C9 C10 -1.22(11)
C16 C8 C9 C10 -179.87(10)
Ni2 C8 C9 C10 58.67(7)
C7 C8 C9 C17 173.70(9)
C16 C8 C9 C17 -4.95(17)
Ni2 C8 C9 C17 -126.41(10)
C7 C8 C9 Ni2 -59.89(7)
C16 C8 C9 Ni2 121.46(11)
C7 Ni2 C9 C8 38.47(6)
C10 Ni2 C9 C8 119.51(8)
C6 Ni2 C9 C8 81.61(6)
Se2 Ni2 C9 C8 -35.74(8)
Se1 Ni2 C9 C8 -149.48(5)
C7 Ni2 C9 C10 -81.04(6)
C8 Ni2 C9 C10 -119.51(8)
C6 Ni2 C9 C10 -37.90(6)
Se2 Ni2 C9 C10 -155.25(5)
Se1 Ni2 C9 C10 91.01(6)
C7 Ni2 C9 C17 155.89(11)
C8 Ni2 C9 C17 117.42(13)
C10 Ni2 C9 C17 -123.07(13)
C6 Ni2 C9 C17 -160.97(11)
Se2 Ni2 C9 C17 81.69(11)
Se1 Ni2 C9 C17 -32.05(11)
C7 C6 C10 C9 -4.14(12)
Ni2 C6 C10 C9 -62.34(7)
C7 C6 C10 C18 -177.98(9)
Ni2 C6 C10 C18 123.82(10)
C7 C6 C10 Ni2 58.20(7)
C8 C9 C10 C6 3.29(12)
C17 C9 C10 C6 -171.35(10)
Ni2 C9 C10 C6 61.89(7)
C8 C9 C10 C18 176.73(10)
C17 C9 C10 C18 2.09(18)
Ni2 C9 C10 C18 -124.67(11)
C8 C9 C10 Ni2 -58.59(7)
C17 C9 C10 Ni2 126.76(11)
C7 Ni2 C10 C6 -36.61(6)
C8 Ni2 C10 C6 -80.68(7)
C9 Ni2 C10 C6 -117.24(9)
Se2 Ni2 C10 C6 -3.49(15)
Se1 Ni2 C10 C6 136.65(5)
C7 Ni2 C10 C9 80.63(6)
C8 Ni2 C10 C9 36.56(6)
C6 Ni2 C10 C9 117.24(9)
Se2 Ni2 C10 C9 113.75(11)
Se1 Ni2 C10 C9 -106.11(5)
C7 Ni2 C10 C18 -154.61(11)
C8 Ni2 C10 C18 161.32(11)
C6 Ni2 C10 C18 -118.00(12)
C9 Ni2 C10 C18 124.76(12)
Se2 Ni2 C10 C18 -121.49(11)
Se1 Ni2 C10 C18 18.65(10)
C1 C2 C11 C20 -53.61(14)
C3 C2 C11 C20 134.55(12)
Ni1 C2 C11 C20 38.10(14)
C1 C2 C11 C19 68.75(13)
C3 C2 C11 C19 -103.09(13)
Ni1 C2 C11 C19 160.47(8)
C4 C3 C12 C22 125.23(11)
C2 C3 C12 C22 -62.60(15)
Ni1 C3 C12 C22 32.17(14)
C4 C3 C12 C21 -107.20(12)
C2 C3 C12 C21 64.97(13)
Ni1 C3 C12 C21 159.74(8)
C3 C4 C13 C24 -59.98(15)
C5 C4 C13 C24 119.49(11)
Ni1 C4 C13 C24 33.15(13)
C3 C4 C13 C23 68.28(14)
C5 C4 C13 C23 -112.24(12)
Ni1 C4 C13 C23 161.42(8)
C1 C5 C14 C26 25.86(15)
C4 C5 C14 C26 -161.68(10)
Ni1 C5 C14 C26 -68.25(12)
C1 C5 C14 C25 -97.14(13)
C4 C5 C14 C25 75.32(13)
Ni1 C5 C14 C25 168.75(8)
C6 C7 C15 C28 21.75(15)
C8 C7 C15 C28 -161.93(10)
Ni2 C7 C15 C28 -71.19(11)
C6 C7 C15 C27 -101.88(12)
C8 C7 C15 C27 74.43(13)
Ni2 C7 C15 C27 165.18(8)
C9 C8 C16 C29 71.27(14)
C7 C8 C16 C29 -107.21(12)
Ni2 C8 C16 C29 166.66(8)
C9 C8 C16 C30 -57.33(16)
C7 C8 C16 C30 124.20(11)
Ni2 C8 C16 C30 38.07(13)
C8 C9 C17 C32 126.64(12)
C10 C9 C17 C32 -59.51(15)
Ni2 C9 C17 C32 35.57(15)
C8 C9 C17 C31 -104.75(13)
C10 C9 C17 C31 69.09(14)
Ni2 C9 C17 C31 164.17(9)
C6 C10 C18 C34 -47.72(14)
C9 C10 C18 C34 139.78(11)
Ni2 C10 C18 C34 43.45(13)
C6 C10 C18 C33 75.19(14)
C9 C10 C18 C33 -97.31(13)
Ni2 C10 C18 C33 166.36(9)
C39 Co1 C35 C36 -119.68(10)
C38 Co1 C35 C36 -81.66(8)
C37 Co1 C35 C36 -37.58(8)
C43 Co1 C35 C36 144.33(7)
C42 Co1 C35 C36 100.33(8)
C41 Co1 C35 C36 62.58(10)
C44 Co1 C35 C36 -178.43(8)
C38 Co1 C35 C39 38.02(7)
C37 Co1 C35 C39 82.10(8)
C43 Co1 C35 C39 -96.00(8)
C42 Co1 C35 C39 -139.99(7)
C41 Co1 C35 C39 -177.74(7)
C44 Co1 C35 C39 -58.76(10)
C36 Co1 C35 C39 119.68(10)
C39 Co1 C35 C47 120.63(15)
C38 Co1 C35 C47 158.64(13)
C37 Co1 C35 C47 -157.27(13)
C43 Co1 C35 C47 24.63(13)
C42 Co1 C35 C47 -19.36(13)
C41 Co1 C35 C47 -57.12(15)
C44 Co1 C35 C47 61.87(14)
C36 Co1 C35 C47 -119.70(14)
C39 C35 C36 C37 0.47(13)
C47 C35 C36 C37 -176.86(11)
Co1 C35 C36 C37 58.62(8)
C39 C35 C36 C48 176.02(12)
C47 C35 C36 C48 -1.30(19)
Co1 C35 C36 C48 -125.82(13)
C39 C35 C36 Co1 -58.16(8)
C47 C35 C36 Co1 124.51(12)
C39 Co1 C36 C37 -82.03(8)
C38 Co1 C36 C37 -37.94(8)
C43 Co1 C36 C37 -177.64(8)
C42 Co1 C36 C37 144.02(8)
C41 Co1 C36 C37 99.60(8)
C40 Co1 C36 C37 61.11(10)
C35 Co1 C36 C37 -119.61(10)
C39 Co1 C36 C35 37.58(7)
C38 Co1 C36 C35 81.67(8)
C37 Co1 C36 C35 119.61(10)
C43 Co1 C36 C35 -58.03(10)
C42 Co1 C36 C35 -96.37(7)
C41 Co1 C36 C35 -140.79(7)
C40 Co1 C36 C35 -179.28(7)
C39 Co1 C36 C48 156.82(16)
C38 Co1 C36 C48 -159.09(16)
C37 Co1 C36 C48 -121.15(17)
C43 Co1 C36 C48 61.22(17)
C42 Co1 C36 C48 22.87(16)
C41 Co1 C36 C48 -21.55(16)
C40 Co1 C36 C48 -60.04(17)
C35 Co1 C36 C48 119.24(17)
C35 C36 C37 C38 0.30(13)
C48 C36 C37 C38 -175.15(12)
Co1 C36 C37 C38 59.45(8)
C35 C36 C37 C49 177.66(12)
C48 C36 C37 C49 2.2(2)
Co1 C36 C37 C49 -123.18(13)
C35 C36 C37 Co1 -59.16(8)
C48 C36 C37 Co1 125.40(13)
C39 Co1 C37 C38 -37.69(7)
C42 Co1 C37 C38 -178.50(7)
C41 Co1 C37 C38 143.14(7)
C44 Co1 C37 C38 60.29(10)
C40 Co1 C37 C38 98.94(8)
C36 Co1 C37 C38 -119.04(10)
C35 Co1 C37 C38 -81.64(8)
C39 Co1 C37 C36 81.35(8)
C38 Co1 C37 C36 119.04(10)
C42 Co1 C37 C36 -59.46(11)
C41 Co1 C37 C36 -97.82(8)
C44 Co1 C37 C36 179.32(7)
C40 Co1 C37 C36 -142.03(7)
C35 Co1 C37 C36 37.40(7)
C39 Co1 C37 C49 -157.79(16)
C38 Co1 C37 C49 -120.10(18)
C42 Co1 C37 C49 61.41(18)
C41 Co1 C37 C49 23.04(16)
C44 Co1 C37 C49 -59.81(18)
C40 Co1 C37 C49 -21.16(17)
C36 Co1 C37 C49 120.87(18)
C35 Co1 C37 C49 158.26(16)
C36 C37 C38 C39 -0.95(14)
C49 C37 C38 C39 -178.32(12)
Co1 C37 C38 C39 58.97(8)
C36 C37 C38 C45 176.01(12)
C49 C37 C38 C45 -1.4(2)
Co1 C37 C38 C45 -124.07(13)
C36 C37 C38 Co1 -59.92(8)
C49 C37 C38 Co1 122.71(13)
C37 Co1 C38 C39 -119.44(10)
C43 Co1 C38 C39 60.68(10)
C41 Co1 C38 C39 179.62(7)
C44 Co1 C38 C39 98.59(7)
C40 Co1 C38 C39 142.43(7)
C36 Co1 C38 C39 -81.63(8)
C35 Co1 C38 C39 -37.93(7)
C39 Co1 C38 C37 119.44(10)
C43 Co1 C38 C37 -179.88(7)
C41 Co1 C38 C37 -60.94(10)
C44 Co1 C38 C37 -141.97(7)
C40 Co1 C38 C37 -98.13(8)
C36 Co1 C38 C37 37.81(7)
C35 Co1 C38 C37 81.52(8)
C39 Co1 C38 C45 -119.84(18)
C37 Co1 C38 C45 120.72(17)
C43 Co1 C38 C45 -59.16(17)
C41 Co1 C38 C45 59.77(18)
C44 Co1 C38 C45 -21.25(16)
C40 Co1 C38 C45 22.59(16)
C36 Co1 C38 C45 158.53(16)
C35 Co1 C38 C45 -157.77(16)
C37 C38 C39 C35 1.24(13)
C45 C38 C39 C35 -175.74(12)
Co1 C38 C39 C35 60.35(8)
C37 C38 C39 C46 179.81(12)
C45 C38 C39 C46 2.8(2)
Co1 C38 C39 C46 -121.08(12)
C37 C38 C39 Co1 -59.11(8)
C45 C38 C39 Co1 123.91(13)
C36 C35 C39 C38 -1.05(13)
C47 C35 C39 C38 176.23(11)
Co1 C35 C39 C38 -59.81(8)
C36 C35 C39 C46 -179.61(11)
C47 C35 C39 C46 -2.33(19)
Co1 C35 C39 C46 121.63(12)
C36 C35 C39 Co1 58.76(8)
C47 C35 C39 Co1 -123.96(12)
C37 Co1 C39 C38 37.68(8)
C43 Co1 C39 C38 -141.10(8)
C42 Co1 C39 C38 -178.45(8)
C44 Co1 C39 C38 -97.55(8)
C40 Co1 C39 C38 -61.11(10)
C36 Co1 C39 C38 81.55(8)
C35 Co1 C39 C38 118.89(10)
C38 Co1 C39 C35 -118.89(10)
C37 Co1 C39 C35 -81.22(8)
C43 Co1 C39 C35 100.01(8)
C42 Co1 C39 C35 62.66(10)
C44 Co1 C39 C35 143.56(7)
C40 Co1 C39 C35 179.99(7)
C36 Co1 C39 C35 -37.35(7)
C38 Co1 C39 C46 119.92(14)
C37 Co1 C39 C46 157.59(13)
C43 Co1 C39 C46 -21.18(13)
C42 Co1 C39 C46 -58.53(14)
C44 Co1 C39 C46 22.36(13)
C40 Co1 C39 C46 58.80(15)
C36 Co1 C39 C46 -158.54(13)
C35 Co1 C39 C46 -121.19(15)
C39 Co1 C40 C44 -58.21(10)
C38 Co1 C40 C44 -96.37(8)
C37 Co1 C40 C44 -140.53(8)
C43 Co1 C40 C44 37.57(7)
C42 Co1 C40 C44 81.64(8)
C41 Co1 C40 C44 119.50(10)
C36 Co1 C40 C44 -178.44(8)
C39 Co1 C40 C41 -177.72(7)
C38 Co1 C40 C41 144.13(7)
C37 Co1 C40 C41 99.97(7)
C43 Co1 C40 C41 -81.93(7)
C42 Co1 C40 C41 -37.86(6)
C44 Co1 C40 C41 -119.50(10)
C36 Co1 C40 C41 62.06(10)
C39 Co1 C40 C50 61.73(14)
C38 Co1 C40 C50 23.58(13)
C37 Co1 C40 C50 -20.59(13)
C43 Co1 C40 C50 157.51(13)
C42 Co1 C40 C50 -158.42(12)
C41 Co1 C40 C50 -120.55(14)
C44 Co1 C40 C50 119.94(14)
C36 Co1 C40 C50 -58.50(14)
C44 C40 C41 C42 0.00(12)
C50 C40 C41 C42 -176.95(11)
Co1 C40 C41 C42 59.06(8)
C44 C40 C41 C54 177.53(11)
C50 C40 C41 C54 0.58(19)
Co1 C40 C41 C54 -123.41(12)
C44 C40 C41 Co1 -59.06(8)
C50 C40 C41 Co1 123.99(12)
C38 Co1 C41 C40 -59.09(10)
C37 Co1 C41 C40 -97.36(7)
C43 Co1 C41 C40 81.42(7)
C42 Co1 C41 C40 119.29(9)
C44 Co1 C41 C40 37.58(7)
C36 Co1 C41 C40 -141.53(7)
C35 Co1 C41 C40 -179.97(7)
C38 Co1 C41 C42 -178.38(8)
C37 Co1 C41 C42 143.34(7)
C43 Co1 C41 C42 -37.87(7)
C44 Co1 C41 C42 -81.71(7)
C40 Co1 C41 C42 -119.29(9)
C36 Co1 C41 C42 99.18(7)
C35 Co1 C41 C42 60.73(9)
C38 Co1 C41 C54 61.35(14)
C37 Co1 C41 C54 23.07(12)
C43 Co1 C41 C54 -158.14(12)
C42 Co1 C41 C54 -120.27(13)
C44 Co1 C41 C54 158.02(12)
C40 Co1 C41 C54 120.44(13)
C36 Co1 C41 C54 -21.09(12)
C35 Co1 C41 C54 -59.54(13)
C40 C41 C42 C43 -0.11(12)
C54 C41 C42 C43 -177.64(11)
Co1 C41 C42 C43 59.22(8)
C40 C41 C42 C53 177.43(11)
C54 C41 C42 C53 -0.10(19)
Co1 C41 C42 C53 -123.24(12)
C40 C41 C42 Co1 -59.33(8)
C54 C41 C42 Co1 123.14(12)
C39 Co1 C42 C43 60.60(9)
C37 Co1 C42 C43 -179.94(8)
C41 Co1 C42 C43 -119.09(9)
C44 Co1 C42 C43 -37.52(7)
C40 Co1 C42 C43 -81.40(7)
C36 Co1 C42 C43 142.67(7)
C35 Co1 C42 C43 98.97(7)
C39 Co1 C42 C41 179.69(7)
C37 Co1 C42 C41 -60.85(10)
C43 Co1 C42 C41 119.09(9)
C44 Co1 C42 C41 81.57(7)
C40 Co1 C42 C41 37.69(6)
C36 Co1 C42 C41 -98.24(7)
C35 Co1 C42 C41 -141.94(7)
C39 Co1 C42 C53 -58.83(14)
C37 Co1 C42 C53 60.62(14)
C43 Co1 C42 C53 -119.43(14)
C41 Co1 C42 C53 121.48(14)
C44 Co1 C42 C53 -156.95(13)
C40 Co1 C42 C53 159.17(13)
C36 Co1 C42 C53 23.23(13)
C35 Co1 C42 C53 -20.46(13)
C41 C42 C43 C44 0.18(13)
C53 C42 C43 C44 -177.41(11)
Co1 C42 C43 C44 59.51(8)
C41 C42 C43 C52 178.38(11)
C53 C42 C43 C52 0.79(19)
Co1 C42 C43 C52 -122.30(12)
C41 C42 C43 Co1 -59.32(8)
C53 C42 C43 Co1 123.09(12)
C39 Co1 C43 C44 99.28(7)
C38 Co1 C43 C44 61.93(9)
C42 Co1 C43 C44 -119.52(9)
C41 Co1 C43 C44 -81.57(7)
C40 Co1 C43 C44 -37.61(7)
C36 Co1 C43 C44 179.25(7)
C35 Co1 C43 C44 142.97(7)
C39 Co1 C43 C42 -141.19(7)
C38 Co1 C43 C42 -178.55(7)
C41 Co1 C43 C42 37.95(7)
C44 Co1 C43 C42 119.52(9)
C40 Co1 C43 C42 81.91(7)
C36 Co1 C43 C42 -61.22(10)
C35 Co1 C43 C42 -97.51(7)
C39 Co1 C43 C52 -22.03(14)
C38 Co1 C43 C52 -59.38(16)
C42 Co1 C43 C52 119.16(16)
C41 Co1 C43 C52 157.12(15)
C44 Co1 C43 C52 -121.31(16)
C40 Co1 C43 C52 -158.92(15)
C36 Co1 C43 C52 57.94(16)
C35 Co1 C43 C52 21.65(15)
C42 C43 C44 C40 -0.18(13)
C52 C43 C44 C40 -178.35(12)
Co1 C43 C44 C40 59.06(8)
C42 C43 C44 C51 176.49(12)
C52 C43 C44 C51 -1.7(2)
Co1 C43 C44 C51 -124.26(13)
C42 C43 C44 Co1 -59.25(8)
C52 C43 C44 Co1 122.59(13)
C41 C40 C44 C43 0.11(13)
C50 C40 C44 C43 177.09(11)
Co1 C40 C44 C43 -58.82(8)
C41 C40 C44 C51 -176.62(11)
C50 C40 C44 C51 0.36(19)
Co1 C40 C44 C51 124.45(13)
C41 C40 C44 Co1 58.94(8)
C50 C40 C44 Co1 -124.09(12)
C39 Co1 C44 C43 -96.50(8)
C38 Co1 C44 C43 -140.34(7)
C37 Co1 C44 C43 -177.70(8)
C42 Co1 C44 C43 37.70(7)
C41 Co1 C44 C43 81.87(7)
C40 Co1 C44 C43 119.50(10)
C35 Co1 C44 C43 -59.79(10)
C39 Co1 C44 C40 144.00(7)
C38 Co1 C44 C40 100.15(8)
C37 Co1 C44 C40 62.80(10)
C43 Co1 C44 C40 -119.50(10)
C42 Co1 C44 C40 -81.80(7)
C41 Co1 C44 C40 -37.64(7)
C35 Co1 C44 C40 -179.29(7)
C39 Co1 C44 C51 24.42(14)
C38 Co1 C44 C51 -19.42(14)
C37 Co1 C44 C51 -56.78(16)
C43 Co1 C44 C51 120.92(15)
C42 Co1 C44 C51 158.62(14)
C41 Co1 C44 C51 -157.21(14)
C40 Co1 C44 C51 -119.58(16)
C35 Co1 C44 C51 61.13(16)
